data_7013964
loop_
_publ_author_name
'Avent, Anthony G.'
'Caro, Catherine F.'
'Hitchcock, Peter B.'
'Lappert, Michael F.'
'Li, Zhengning'
'Wei, Xue-Hong'

_publ_section_title
;
 Synthetic and structural experiments on yttrium, cerium and magnesium
 trimethylsilylmethyls and their reaction products with nitriles; with
 a note on two cerium beta-diketiminates.
;
_journal_issue 10
_journal_name_full 'Dalton transactions (Cambridge, England : 2003)'
_journal_page_first 1567
_journal_page_last 1577
_journal_paper_doi 10.1039/b316695n
_journal_year 2004
_chemical_compound_source 'synthesis as described'
_chemical_formula_moiety 'C41 H81 Ce1 N4 Si6'
_chemical_formula_sum 'C41 H81 Ce N4 Si6'
_chemical_formula_weight 938.76
_chemical_name_common
;
[Ce{N(SiMe3)2}2{Me3SiNC(C6H4tBu)CHC(C6H4tBu)NSiMe3}]
;
_space_group_IT_number 14
_symmetry_cell_setting monoclinic
_symmetry_Int_Tables_number 14
_symmetry_space_group_name_Hall '-P 2ybc'
_symmetry_space_group_name_H-M 'P 1 21/c 1'
_atom_sites_solution_hydrogens geom
_atom_sites_solution_primary direct
_atom_sites_solution_secondary difmap
_audit_conform_dict_location ftp://ftp.iucr.org/cifdics/cif_core.dic
_audit_conform_dict_name cif_core.dic
_audit_conform_dict_version 2.1
_audit_creation_date 2001-11-27T09:51:54-00:00
_audit_creation_method 'WinGX routine CIF_UPDATE'
_cell_angle_alpha 90
_cell_angle_beta 93.537(3)
_cell_angle_gamma 90
_cell_formula_units_Z 4
_cell_length_a 12.6286(6)
_cell_length_b 18.6283(11)
_cell_length_c 22.8848(11)
_cell_measurement_reflns_used 83789
_cell_measurement_temperature 173(2)
_cell_measurement_theta_max 22.986
_cell_measurement_theta_min 4.076
_cell_measurement_wavelength 0.71073
_cell_volume 5373.4(5)
_computing_cell_refinement 'HKL Scalepack (Otwinowski & Minor 1997)'
_computing_data_reduction 'HKL Denzo and Scalepack (Otwinowski & Minor 1997)'
_computing_molecular_graphics 'Ortep-3 for Windows (Farrugia, 1997)'
_computing_publication_material 'WinGX publication routines (Farrugia, 1999)'
_computing_structure_refinement 'SHELXL-97 (Sheldrick, 1997)'
_computing_structure_solution 'SHELXS-97 (Sheldrick, 1997)'
_diffrn_ambient_temperature 173(2)
_diffrn_measured_fraction_theta_full 0.99
_diffrn_measured_fraction_theta_max 0.99
_diffrn_measurement_device KappaCCD
_diffrn_measurement_method CCD
_diffrn_radiation_monochromator graphite
_diffrn_radiation_probe x-ray
_diffrn_radiation_type MoK\a
_diffrn_radiation_wavelength 0.71073
_diffrn_reflns_av_R_equivalents 0.1192
_diffrn_reflns_av_unetI/netI 0.0869
_diffrn_reflns_limit_h_max 13
_diffrn_reflns_limit_h_min -13
_diffrn_reflns_limit_k_max 19
_diffrn_reflns_limit_k_min -20
_diffrn_reflns_limit_l_max 23
_diffrn_reflns_limit_l_min -25
_diffrn_reflns_number 38785
_diffrn_reflns_theta_full 22.95
_diffrn_reflns_theta_max 22.95
_diffrn_reflns_theta_min 4.11
_exptl_absorpt_coefficient_mu 1.009
_exptl_absorpt_correction_T_max 0.893
_exptl_absorpt_correction_T_min 0.840
_exptl_absorpt_correction_type multi-scan
_exptl_absorpt_process_details
;
[c.f. r.h. blessing, acta cryst. (1995), a51, 33-38]
;
_exptl_crystal_colour orange
_exptl_crystal_density_diffrn 1.16
_exptl_crystal_density_method 'not measured'
_exptl_crystal_description prism
_exptl_crystal_F_000 1988
_exptl_crystal_size_max 0.2
_exptl_crystal_size_mid 0.15
_exptl_crystal_size_min 0.1
_refine_diff_density_max 0.884
_refine_diff_density_min -0.92
_refine_diff_density_rms 0.091
_refine_ls_extinction_method none
_refine_ls_goodness_of_fit_ref 1.046
_refine_ls_hydrogen_treatment riding
_refine_ls_matrix_type full
_refine_ls_number_parameters 469
_refine_ls_number_reflns 7374
_refine_ls_number_restraints 0
_refine_ls_restrained_S_all 1.046
_refine_ls_R_factor_all 0.0876
_refine_ls_R_factor_gt 0.0541
_refine_ls_shift/su_max 0.001
_refine_ls_shift/su_mean 0
_refine_ls_structure_factor_coef Fsqd
_refine_ls_weighting_details 'calc w=1/[\s^2^(Fo^2^)+(0.0521P)^2^+3.3862P] where P=(Fo^2^+2Fc^2^)/3'
_refine_ls_weighting_scheme calc
_refine_ls_wR_factor_gt 0.1103
_refine_ls_wR_factor_ref 0.1218
_reflns_number_gt 5325
_reflns_number_total 7374
_reflns_threshold_expression >2sigma(I)
_cod_data_source_file b316695n.txt
_cod_data_source_block (17)-nov1601
_cod_original_sg_symbol_H-M P2(1)/c
_cod_database_code 7013964

loop_
_symmetry_equiv_pos_as_xyz
'x, y, z'
'-x, y+1/2, -z+1/2'
'-x, -y, -z'
'x, -y-1/2, z-1/2'

loop_
_atom_site_label
_atom_site_type_symbol
_atom_site_fract_x
_atom_site_fract_y
_atom_site_fract_z
_atom_site_U_iso_or_equiv
_atom_site_adp_type
_atom_site_occupancy
_atom_site_symmetry_multiplicity
_atom_site_calc_flag
_atom_site_refinement_flags
_atom_site_disorder_assembly
_atom_site_disorder_group
Ce Ce 0.49426(3) 0.26470(2) 0.612283(14) 0.02883(14) Uani 1 1 d . . .
Si1 Si 0.41263(14) 0.42473(11) 0.70789(7) 0.0382(5) Uani 1 1 d . . .
Si2 Si 0.28462(14) 0.13410(10) 0.68290(7) 0.0360(5) Uani 1 1 d . . .
Si3 Si 0.71405(15) 0.22631(12) 0.71158(8) 0.0450(5) Uani 1 1 d . . .
Si4 Si 0.74433(15) 0.34963(12) 0.63000(8) 0.0455(5) Uani 1 1 d . . .
Si5 Si 0.57640(14) 0.16286(11) 0.50180(8) 0.0401(5) Uani 1 1 d . . .
Si6 Si 0.45713(15) 0.29075(11) 0.45292(8) 0.0421(5) Uani 1 1 d . . .
N1 N 0.6693(4) 0.2828(3) 0.6567(2) 0.0324(13) Uani 1 1 d . . .
N2 N 0.5087(4) 0.2410(3) 0.5113(2) 0.0334(13) Uani 1 1 d . . .
N3 N 0.3853(4) 0.3627(3) 0.65064(19) 0.0313(13) Uani 1 1 d . . .
N4 N 0.3346(3) 0.1998(3) 0.63812(18) 0.0278(12) Uani 1 1 d . . .
C1 C 0.3002(5) 0.3621(3) 0.6138(3) 0.0325(15) Uani 1 1 d . . .
C2 C 0.2688(5) 0.3008(4) 0.5784(2) 0.0313(15) Uani 1 1 d . . .
H2 H 0.2413 0.3115 0.5398 0.038 Uiso 1 1 calc R . .
C3 C 0.2732(4) 0.2285(4) 0.5926(2) 0.0283(15) Uani 1 1 d . . .
C4 C 0.2281(5) 0.4259(3) 0.6060(3) 0.0320(16) Uani 1 1 d . . .
C5 C 0.2610(5) 0.4915(4) 0.5863(2) 0.0339(16) Uani 1 1 d . . .
H5 H 0.3318 0.4974 0.5754 0.041 Uiso 1 1 calc R . .
C6 C 0.1909(5) 0.5493(4) 0.5822(3) 0.0392(17) Uani 1 1 d . . .
H6 H 0.2146 0.594 0.5678 0.047 Uiso 1 1 calc R . .
C7 C 0.0861(5) 0.5431(4) 0.5986(3) 0.0365(16) Uani 1 1 d . . .
C8 C 0.0554(5) 0.4765(4) 0.6178(3) 0.0441(18) Uani 1 1 d . . .
H8 H -0.0151 0.4706 0.6291 0.053 Uiso 1 1 calc R . .
C9 C 0.1227(5) 0.4182(4) 0.6210(3) 0.0443(18) Uani 1 1 d . . .
H9 H 0.0977 0.3729 0.6334 0.053 Uiso 1 1 calc R . .
C10 C 0.0073(5) 0.6059(4) 0.5962(3) 0.0438(18) Uani 1 1 d . . .
C11 C 0.0555(7) 0.6755(4) 0.5739(3) 0.067(2) Uani 1 1 d . . .
H11A H 0.0022 0.7138 0.5734 0.101 Uiso 1 1 calc R . .
H11B H 0.0782 0.668 0.5342 0.101 Uiso 1 1 calc R . .
H11C H 0.1168 0.6892 0.5998 0.101 Uiso 1 1 calc R . .
C12 C -0.0311(6) 0.6188(4) 0.6575(3) 0.060(2) Uani 1 1 d . . .
H12A H -0.0815 0.6588 0.6563 0.09 Uiso 1 1 calc R . .
H12B H 0.0297 0.6304 0.6846 0.09 Uiso 1 1 calc R . .
H12C H -0.066 0.5754 0.671 0.09 Uiso 1 1 calc R . .
C13 C -0.0893(6) 0.5851(5) 0.5540(4) 0.078(3) Uani 1 1 d . . .
H13A H -0.1408 0.6245 0.5521 0.117 Uiso 1 1 calc R . .
H13B H -0.1228 0.5417 0.5686 0.117 Uiso 1 1 calc R . .
H13C H -0.065 0.5759 0.5149 0.117 Uiso 1 1 calc R . .
C14 C 0.2093(4) 0.1804(3) 0.5512(2) 0.0296(15) Uani 1 1 d . . .
C15 C 0.1057(5) 0.1984(4) 0.5298(3) 0.0346(16) Uani 1 1 d . . .
H15 H 0.0706 0.2385 0.5454 0.042 Uiso 1 1 calc R . .
C16 C 0.0551(5) 0.1575(4) 0.4857(2) 0.0344(16) Uani 1 1 d . . .
H16 H -0.0156 0.1694 0.4726 0.041 Uiso 1 1 calc R . .
C17 C 0.1041(5) 0.1001(4) 0.4604(3) 0.0343(16) Uani 1 1 d . . .
C18 C 0.2043(5) 0.0814(4) 0.4837(3) 0.0385(17) Uani 1 1 d . . .
H18 H 0.2391 0.041 0.4683 0.046 Uiso 1 1 calc R . .
C19 C 0.2547(5) 0.1202(3) 0.5288(3) 0.0344(16) Uani 1 1 d . . .
H19 H 0.3223 0.1048 0.5447 0.041 Uiso 1 1 calc R . .
C20 C 0.0525(5) 0.0626(4) 0.4060(3) 0.0480(19) Uani 1 1 d . . .
C21 C 0.0696(10) 0.1118(7) 0.3537(4) 0.129(5) Uani 1 1 d . . .
H21A H 0.0394 0.1592 0.3608 0.193 Uiso 1 1 calc R . .
H21B H 0.0346 0.091 0.3182 0.193 Uiso 1 1 calc R . .
H21C H 0.1458 0.1165 0.3486 0.193 Uiso 1 1 calc R . .
C22 C -0.0653(6) 0.0550(6) 0.4098(4) 0.095(4) Uani 1 1 d . . .
H22A H -0.0964 0.1022 0.4167 0.143 Uiso 1 1 calc R . .
H22B H -0.0799 0.0227 0.4421 0.143 Uiso 1 1 calc R . .
H22C H -0.0965 0.0352 0.373 0.143 Uiso 1 1 calc R . .
C23 C 0.0981(8) -0.0089(6) 0.3949(5) 0.130(5) Uani 1 1 d . . .
H23A H 0.0623 -0.0296 0.3596 0.196 Uiso 1 1 calc R . .
H23B H 0.0881 -0.0404 0.4284 0.196 Uiso 1 1 calc R . .
H23C H 0.174 -0.0039 0.3892 0.196 Uiso 1 1 calc R . .
C24 C 0.2934(6) 0.4592(5) 0.7410(3) 0.067(2) Uani 1 1 d . . .
H24A H 0.251 0.4873 0.7119 0.101 Uiso 1 1 calc R . .
H24B H 0.3147 0.4899 0.7745 0.101 Uiso 1 1 calc R . .
H24C H 0.2512 0.4189 0.7542 0.101 Uiso 1 1 calc R . .
C25 C 0.4929(6) 0.5011(4) 0.6814(3) 0.054(2) Uani 1 1 d . . .
H25A H 0.5561 0.4824 0.6637 0.08 Uiso 1 1 calc R . .
H25B H 0.5146 0.5324 0.7144 0.08 Uiso 1 1 calc R . .
H25C H 0.4501 0.5287 0.652 0.08 Uiso 1 1 calc R . .
C26 C 0.4922(6) 0.3717(4) 0.7639(3) 0.0495(19) Uani 1 1 d . . .
H26A H 0.5559 0.353 0.7467 0.074 Uiso 1 1 calc R . .
H26B H 0.4496 0.3315 0.7771 0.074 Uiso 1 1 calc R . .
H26C H 0.5131 0.4025 0.7973 0.074 Uiso 1 1 calc R . .
C27 C 0.1371(5) 0.1288(4) 0.6754(3) 0.053(2) Uani 1 1 d . . .
H27A H 0.1145 0.1147 0.6353 0.079 Uiso 1 1 calc R . .
H27B H 0.1069 0.1758 0.684 0.079 Uiso 1 1 calc R . .
H27C H 0.1124 0.0931 0.7029 0.079 Uiso 1 1 calc R . .
C28 C 0.3172(5) 0.1612(4) 0.7607(3) 0.051(2) Uani 1 1 d . . .
H28A H 0.3944 0.165 0.7677 0.076 Uiso 1 1 calc R . .
H28B H 0.2899 0.125 0.7869 0.076 Uiso 1 1 calc R . .
H28C H 0.2845 0.2077 0.7681 0.076 Uiso 1 1 calc R . .
C29 C 0.3409(6) 0.0438(4) 0.6699(3) 0.052(2) Uani 1 1 d . . .
H29A H 0.4185 0.0463 0.6738 0.078 Uiso 1 1 calc R . .
H29B H 0.3181 0.0276 0.6304 0.078 Uiso 1 1 calc R . .
H29C H 0.3158 0.0099 0.6987 0.078 Uiso 1 1 calc R . .
C30 C 0.5984(6) 0.1715(4) 0.7322(3) 0.056(2) Uani 1 1 d . . .
H30A H 0.5673 0.1467 0.6975 0.084 Uiso 1 1 calc R . .
H30B H 0.5451 0.203 0.7482 0.084 Uiso 1 1 calc R . .
H30C H 0.6222 0.1361 0.7619 0.084 Uiso 1 1 calc R . .
C31 C 0.7687(6) 0.2720(5) 0.7798(3) 0.071(3) Uani 1 1 d . . .
H31A H 0.83 0.3014 0.7708 0.107 Uiso 1 1 calc R . .
H31B H 0.7907 0.2359 0.8092 0.107 Uiso 1 1 calc R . .
H31C H 0.7139 0.3028 0.7951 0.107 Uiso 1 1 calc R . .
C32 C 0.8180(6) 0.1610(5) 0.6909(4) 0.076(3) Uani 1 1 d . . .
H32A H 0.8809 0.1874 0.6798 0.113 Uiso 1 1 calc R . .
H32B H 0.7903 0.1319 0.6577 0.113 Uiso 1 1 calc R . .
H32C H 0.8373 0.1297 0.7243 0.113 Uiso 1 1 calc R . .
C33 C 0.6682(6) 0.3940(4) 0.5673(3) 0.067(2) Uani 1 1 d . . .
H33A H 0.6008 0.4122 0.5803 0.1 Uiso 1 1 calc R . .
H33B H 0.6542 0.3591 0.5357 0.1 Uiso 1 1 calc R . .
H33C H 0.7098 0.4341 0.5529 0.1 Uiso 1 1 calc R . .
C34 C 0.7805(6) 0.4224(4) 0.6851(3) 0.064(2) Uani 1 1 d . . .
H34A H 0.821 0.4015 0.7188 0.095 Uiso 1 1 calc R . .
H34B H 0.7156 0.4445 0.6982 0.095 Uiso 1 1 calc R . .
H34C H 0.8236 0.4589 0.667 0.095 Uiso 1 1 calc R . .
C35 C 0.8726(6) 0.3167(5) 0.6019(4) 0.079(3) Uani 1 1 d . . .
H35A H 0.9147 0.2928 0.6336 0.118 Uiso 1 1 calc R . .
H35B H 0.9126 0.3575 0.5876 0.118 Uiso 1 1 calc R . .
H35C H 0.8573 0.2827 0.5698 0.118 Uiso 1 1 calc R . .
C36 C 0.5831(5) 0.1130(4) 0.5737(3) 0.0469(18) Uani 1 1 d . . .
H36A H 0.6156 0.1439 0.6045 0.07 Uiso 1 1 calc R . .
H36B H 0.626 0.0695 0.5703 0.07 Uiso 1 1 calc R . .
H36C H 0.5113 0.0998 0.5836 0.07 Uiso 1 1 calc R . .
C37 C 0.5140(6) 0.0995(4) 0.4467(3) 0.055(2) Uani 1 1 d . . .
H37A H 0.5085 0.1227 0.4082 0.082 Uiso 1 1 calc R . .
H37B H 0.443 0.0864 0.4581 0.082 Uiso 1 1 calc R . .
H37C H 0.5577 0.0562 0.4449 0.082 Uiso 1 1 calc R . .
C38 C 0.7175(5) 0.1761(5) 0.4834(3) 0.065(2) Uani 1 1 d . . .
H38A H 0.7528 0.2091 0.5117 0.097 Uiso 1 1 calc R . .
H38B H 0.7192 0.1963 0.4439 0.097 Uiso 1 1 calc R . .
H38C H 0.7544 0.1298 0.4849 0.097 Uiso 1 1 calc R . .
C39 C 0.5537(6) 0.2987(5) 0.3939(3) 0.058(2) Uani 1 1 d . . .
H39A H 0.6207 0.3187 0.4105 0.087 Uiso 1 1 calc R . .
H39B H 0.5242 0.3303 0.3628 0.087 Uiso 1 1 calc R . .
H39C H 0.5667 0.251 0.3776 0.087 Uiso 1 1 calc R . .
C40 C 0.4267(6) 0.3854(4) 0.4730(3) 0.060(2) Uani 1 1 d . . .
H40A H 0.4905 0.4078 0.4915 0.09 Uiso 1 1 calc R . .
H40B H 0.3701 0.3857 0.5005 0.09 Uiso 1 1 calc R . .
H40C H 0.4036 0.4122 0.4377 0.09 Uiso 1 1 calc R . .
C41 C 0.3321(6) 0.2523(4) 0.4179(3) 0.055(2) Uani 1 1 d . . .
H41A H 0.2793 0.2474 0.4473 0.083 Uiso 1 1 calc R . .
H41B H 0.3468 0.205 0.4015 0.083 Uiso 1 1 calc R . .
H41C H 0.3045 0.2843 0.3866 0.083 Uiso 1 1 calc R . .

loop_
_atom_site_aniso_label
_atom_site_aniso_U_11
_atom_site_aniso_U_22
_atom_site_aniso_U_33
_atom_site_aniso_U_23
_atom_site_aniso_U_13
_atom_site_aniso_U_12
Ce 0.0268(2) 0.0333(2) 0.0262(2) -0.00196(17) 0.00024(13) -0.00014(18)
Si1 0.0426(11) 0.0380(13) 0.0336(10) -0.0088(8) -0.0014(8) 0.0017(9)
Si2 0.0366(10) 0.0412(13) 0.0299(10) 0.0021(8) 0.0003(8) -0.0046(9)
Si3 0.0381(11) 0.0546(15) 0.0410(11) -0.0011(10) -0.0076(8) 0.0036(10)
Si4 0.0405(11) 0.0547(15) 0.0419(11) -0.0096(10) 0.0058(9) -0.0162(10)
Si5 0.0397(11) 0.0456(14) 0.0355(10) -0.0076(9) 0.0059(8) 0.0014(9)
Si6 0.0463(11) 0.0493(14) 0.0306(10) 0.0050(9) 0.0026(8) -0.0018(9)
N1 0.029(3) 0.040(4) 0.028(3) -0.002(2) 0.004(2) 0.001(2)
N2 0.031(3) 0.041(4) 0.029(3) 0.000(2) 0.002(2) 0.001(2)
N3 0.032(3) 0.035(4) 0.026(3) -0.003(2) -0.007(2) -0.007(2)
N4 0.027(3) 0.034(3) 0.022(3) 0.003(2) -0.002(2) 0.000(2)
C1 0.048(4) 0.019(4) 0.032(3) 0.000(3) 0.007(3) -0.004(3)
C2 0.040(4) 0.028(5) 0.027(3) -0.001(3) 0.006(3) 0.002(3)
C3 0.022(3) 0.034(5) 0.028(3) 0.000(3) 0.001(3) -0.003(3)
C4 0.030(4) 0.028(4) 0.037(4) -0.004(3) -0.005(3) 0.001(3)
C5 0.032(4) 0.033(5) 0.037(4) 0.004(3) 0.000(3) -0.001(3)
C6 0.046(4) 0.031(5) 0.040(4) 0.001(3) 0.000(3) -0.002(3)
C7 0.041(4) 0.030(5) 0.038(4) 0.000(3) -0.004(3) 0.002(3)
C8 0.026(4) 0.043(5) 0.063(5) -0.002(4) 0.001(3) 0.007(3)
C9 0.036(4) 0.037(5) 0.060(5) 0.005(4) 0.003(3) -0.007(3)
C10 0.041(4) 0.043(5) 0.047(4) -0.005(3) -0.004(3) 0.016(3)
C11 0.087(6) 0.041(6) 0.074(5) 0.010(4) 0.010(5) 0.019(5)
C12 0.071(5) 0.052(6) 0.058(5) 0.001(4) 0.007(4) 0.020(4)
C13 0.065(5) 0.084(7) 0.079(6) -0.019(5) -0.039(5) 0.033(5)
C14 0.031(4) 0.034(4) 0.024(3) 0.001(3) -0.001(3) 0.001(3)
C15 0.036(4) 0.031(4) 0.036(4) -0.001(3) -0.006(3) 0.004(3)
C16 0.026(3) 0.040(5) 0.037(4) 0.000(3) -0.004(3) -0.004(3)
C17 0.035(4) 0.032(4) 0.037(4) -0.005(3) 0.003(3) 0.000(3)
C18 0.039(4) 0.040(5) 0.037(4) -0.007(3) 0.002(3) 0.001(3)
C19 0.033(4) 0.034(5) 0.036(4) 0.005(3) -0.003(3) 0.005(3)
C20 0.046(4) 0.055(6) 0.042(4) -0.010(4) -0.003(3) -0.003(4)
C21 0.192(12) 0.141(12) 0.052(6) -0.019(6) -0.011(7) -0.085(10)
C22 0.050(5) 0.133(10) 0.100(7) -0.074(7) -0.017(5) -0.008(5)
C23 0.109(8) 0.113(10) 0.159(10) -0.104(8) -0.079(7) 0.047(7)
C24 0.067(5) 0.082(7) 0.053(5) -0.021(4) 0.006(4) 0.013(5)
C25 0.064(5) 0.042(5) 0.053(4) -0.009(4) -0.013(4) -0.006(4)
C26 0.065(5) 0.042(5) 0.040(4) -0.005(3) -0.006(3) 0.003(4)
C27 0.042(4) 0.075(6) 0.042(4) 0.008(4) 0.001(3) -0.019(4)
C28 0.051(4) 0.061(6) 0.039(4) 0.001(4) 0.002(3) -0.008(4)
C29 0.075(5) 0.035(5) 0.046(4) 0.008(3) 0.003(4) -0.004(4)
C30 0.071(5) 0.057(6) 0.040(4) 0.005(4) 0.007(4) -0.005(4)
C31 0.070(5) 0.089(7) 0.050(5) -0.009(5) -0.023(4) 0.003(5)
C32 0.058(5) 0.088(8) 0.079(6) -0.006(5) -0.009(4) 0.024(5)
C33 0.089(6) 0.063(6) 0.049(5) 0.007(4) 0.001(4) -0.028(5)
C34 0.066(5) 0.061(6) 0.064(5) -0.018(4) 0.006(4) -0.023(4)
C35 0.056(5) 0.103(8) 0.081(6) -0.039(5) 0.030(4) -0.035(5)
C36 0.050(4) 0.045(5) 0.045(4) -0.001(3) 0.002(3) 0.009(4)
C37 0.068(5) 0.051(6) 0.045(4) -0.018(4) 0.007(4) 0.003(4)
C38 0.050(5) 0.075(7) 0.070(5) -0.005(5) 0.017(4) 0.004(4)
C39 0.062(5) 0.073(6) 0.040(4) 0.005(4) 0.008(4) -0.003(4)
C40 0.073(5) 0.050(6) 0.058(5) 0.014(4) 0.007(4) 0.002(4)
C41 0.061(5) 0.061(6) 0.044(4) 0.005(4) -0.006(4) -0.003(4)

loop_
_atom_type_symbol
_atom_type_description
_atom_type_scat_dispersion_real
_atom_type_scat_dispersion_imag
_atom_type_scat_source
C C 0.0033 0.0016 'International Tables Vol C Tables 4.2.6.8 and 6.1.1.4'
H H 0 0 'International Tables Vol C Tables 4.2.6.8 and 6.1.1.4'
Ce Ce -0.2486 2.6331 'International Tables Vol C Tables 4.2.6.8 and 6.1.1.4'
N N 0.0061 0.0033 'International Tables Vol C Tables 4.2.6.8 and 6.1.1.4'
Si Si 0.0817 0.0704 'International Tables Vol C Tables 4.2.6.8 and 6.1.1.4'

loop_
_geom_angle_atom_site_label_1
_geom_angle_atom_site_label_2
_geom_angle_atom_site_label_3
_geom_angle
_geom_angle_site_symmetry_1
_geom_angle_site_symmetry_3
_geom_angle_publ_flag
N2 Ce N1 108.37(16) . . ?
N2 Ce N4 104.88(16) . . ?
N1 Ce N4 135.75(15) . . ?
N2 Ce N3 124.05(16) . . ?
N1 Ce N3 105.25(15) . . ?
N4 Ce N3 78.21(16) . . ?
N3 Si1 C24 114.0(3) . . ?
N3 Si1 C26 103.7(3) . . ?
C24 Si1 C26 108.8(3) . . ?
N3 Si1 C25 110.0(3) . . ?
C24 Si1 C25 109.9(4) . . ?
C26 Si1 C25 110.3(3) . . ?
N4 Si2 C29 112.7(3) . . ?
N4 Si2 C27 112.3(3) . . ?
C29 Si2 C27 109.1(4) . . ?
N4 Si2 C28 107.7(3) . . ?
C29 Si2 C28 109.4(3) . . ?
C27 Si2 C28 105.2(3) . . ?
N1 Si3 C30 107.2(3) . . ?
N1 Si3 C32 114.8(3) . . ?
C30 Si3 C32 106.3(4) . . ?
N1 Si3 C31 114.9(3) . . ?
C30 Si3 C31 106.9(4) . . ?
C32 Si3 C31 106.2(4) . . ?
N1 Si4 C33 109.2(3) . . ?
N1 Si4 C35 113.3(4) . . ?
C33 Si4 C35 107.1(4) . . ?
N1 Si4 C34 113.7(3) . . ?
C33 Si4 C34 106.7(4) . . ?
C35 Si4 C34 106.5(4) . . ?
N2 Si5 C37 115.5(3) . . ?
N2 Si5 C38 114.0(3) . . ?
C37 Si5 C38 107.4(3) . . ?
N2 Si5 C36 107.7(3) . . ?
C37 Si5 C36 105.8(3) . . ?
C38 Si5 C36 105.6(3) . . ?
N2 Si6 C41 113.3(3) . . ?
N2 Si6 C40 113.0(3) . . ?
C41 Si6 C40 106.6(3) . . ?
N2 Si6 C39 111.6(3) . . ?
C41 Si6 C39 106.9(3) . . ?
C40 Si6 C39 104.8(4) . . ?
Si4 N1 Si3 123.3(3) . . ?
Si4 N1 Ce 118.0(2) . . ?
Si3 N1 Ce 118.6(3) . . ?
Si5 N2 Si6 121.9(3) . . ?
Si5 N2 Ce 110.6(2) . . ?
Si6 N2 Ce 127.5(3) . . ?
C1 N3 Si1 126.3(4) . . ?
C1 N3 Ce 102.3(4) . . ?
Si1 N3 Ce 131.1(2) . . ?
C3 N4 Si2 121.0(4) . . ?
C3 N4 Ce 93.4(3) . . ?
Si2 N4 Ce 145.3(2) . . ?
N3 C1 C2 123.3(6) . . ?
N3 C1 C4 122.0(5) . . ?
C2 C1 C4 114.6(5) . . ?
C3 C2 C1 129.2(5) . . ?
N4 C3 C2 124.9(5) . . ?
N4 C3 C14 120.3(6) . . ?
C2 C3 C14 114.7(5) . . ?
C5 C4 C9 118.8(6) . . ?
C5 C4 C1 123.3(6) . . ?
C9 C4 C1 117.9(6) . . ?
C4 C5 C6 120.4(6) . . ?
C5 C6 C7 121.6(6) . . ?
C8 C7 C6 116.6(6) . . ?
C8 C7 C10 120.2(6) . . ?
C6 C7 C10 123.2(6) . . ?
C9 C8 C7 122.8(6) . . ?
C8 C9 C4 119.8(7) . . ?
C12 C10 C11 109.2(6) . . ?
C12 C10 C7 109.1(5) . . ?
C11 C10 C7 112.8(6) . . ?
C12 C10 C13 109.1(6) . . ?
C11 C10 C13 108.4(6) . . ?
C7 C10 C13 108.3(6) . . ?
C19 C14 C15 117.8(5) . . ?
C19 C14 C3 120.1(5) . . ?
C15 C14 C3 121.9(6) . . ?
C16 C15 C14 119.9(6) . . ?
C17 C16 C15 122.1(6) . . ?
C16 C17 C18 117.1(5) . . ?
C16 C17 C20 120.9(5) . . ?
C18 C17 C20 121.9(6) . . ?
C17 C18 C19 121.5(6) . . ?
C14 C19 C18 121.4(6) . . ?
C23 C20 C22 108.9(8) . . ?
C23 C20 C17 113.5(6) . . ?
C22 C20 C17 111.6(6) . . ?
C23 C20 C21 109.1(8) . . ?
C22 C20 C21 106.8(8) . . ?
C17 C20 C21 106.7(6) . . ?

loop_
_geom_bond_atom_site_label_1
_geom_bond_atom_site_label_2
_geom_bond_distance
_geom_bond_site_symmetry_2
_geom_bond_publ_flag
Ce N2 2.370(5) . ?
Ce N1 2.400(5) . ?
Ce N4 2.455(5) . ?
Ce N3 2.479(5) . ?
Si1 N3 1.764(5) . ?
Si1 C24 1.843(7) . ?
Si1 C26 1.863(6) . ?
Si1 C25 1.870(7) . ?
Si2 N4 1.739(5) . ?
Si2 C29 1.857(7) . ?
Si2 C27 1.863(6) . ?
Si2 C28 1.871(6) . ?
Si3 N1 1.708(5) . ?
Si3 C30 1.866(7) . ?
Si3 C32 1.872(8) . ?
Si3 C31 1.872(7) . ?
Si4 N1 1.700(5) . ?
Si4 C33 1.870(7) . ?
Si4 C35 1.882(8) . ?
Si4 C34 1.888(7) . ?
Si5 N2 1.709(5) . ?
Si5 C37 1.866(7) . ?
Si5 C38 1.873(7) . ?
Si5 C36 1.887(7) . ?
Si6 N2 1.721(5) . ?
Si6 C41 1.869(7) . ?
Si6 C40 1.868(8) . ?
Si6 C39 1.882(7) . ?
N3 C1 1.325(7) . ?
N4 C3 1.368(7) . ?
C1 C2 1.442(8) . ?
C1 C4 1.501(8) . ?
C2 C3 1.386(8) . ?
C3 C14 1.504(8) . ?
C4 C5 1.376(9) . ?
C4 C9 1.403(8) . ?
C5 C6 1.393(9) . ?
C6 C7 1.402(9) . ?
C7 C8 1.379(9) . ?
C7 C10 1.535(9) . ?
C8 C9 1.379(9) . ?
C10 C12 1.532(10) . ?
C10 C11 1.532(10) . ?
C10 C13 1.558(9) . ?
C14 C19 1.373(8) . ?
C14 C15 1.409(8) . ?
C15 C16 1.388(8) . ?
C16 C17 1.381(8) . ?
C17 C18 1.387(8) . ?
C17 C20 1.537(9) . ?
C18 C19 1.383(8) . ?
C20 C23 1.478(11) . ?
C20 C22 1.502(10) . ?
C20 C21 1.534(12) . ?
